data_1519978
loop_
_publ_author_name
'Callear, Samantha K.'
'Hursthouse, Michael B.'

_publ_section_title
;
 1,1,3,3-Tetramethylbutylammonium hemifumarate
;
_journal_name_full 'Crystal Structure Report Archive'
_journal_page_first 502
_journal_year 2008
_chemical_formula_sum 'C20 H42 N2 O4'
_chemical_formula_weight 374.56
_chemical_name_systematic
;
Fumaric acid & 1,1,3,3-tetramethylbutylamine
;
_space_group_IT_number 14
_symmetry_cell_setting monoclinic
_symmetry_space_group_name_Hall '-P 2ybc'
_symmetry_space_group_name_H-M 'P 1 21/c 1'
_atom_sites_solution_hydrogens geom
_atom_sites_solution_primary direct
_atom_sites_solution_secondary difmap
_cell_angle_alpha 90.00
_cell_angle_beta 101.54(5)
_cell_angle_gamma 90.00
_cell_formula_units_Z 2
_cell_length_a 11.569(10)
_cell_length_b 6.307(5)
_cell_length_c 16.676(13)
_cell_measurement_reflns_used 1536
_cell_measurement_temperature 120(2)
_cell_measurement_theta_max 27.48
_cell_measurement_theta_min 2.91
_cell_volume 1192.2(17)
_computing_cell_refinement 'DENZO (Otwinowski & Minor, 1997) & COLLECT (Hooft, R.W.W., 1998)'
_computing_data_collection 'COLLECT (Hooft, R.W.W., 1998)'
_computing_data_reduction 'DENZO (Otwinowski & Minor, 1997) & COLLECT (Hooft, R.W.W., 1998)'
_computing_structure_refinement 'SHELXL-97 (Sheldrick, 1997)'
_diffrn_ambient_temperature 120(2)
_diffrn_detector_area_resol_mean 9.091
_diffrn_measured_fraction_theta_full 0.956
_diffrn_measured_fraction_theta_max 0.956
_diffrn_measurement_device_type 'Bruker-Nonius 95mm CCD camera on \k-goniostat'
_diffrn_measurement_method '\f & \w scans'
_diffrn_radiation_monochromator '10cm confocal mirrors'
_diffrn_radiation_source 'Bruker-Nonius FR591 rotating anode'
_diffrn_radiation_type MoK\a
_diffrn_radiation_wavelength 0.71073
_diffrn_reflns_av_R_equivalents 0.2200
_diffrn_reflns_av_sigmaI/netI 0.3003
_diffrn_reflns_limit_h_max 15
_diffrn_reflns_limit_h_min -15
_diffrn_reflns_limit_k_max 8
_diffrn_reflns_limit_k_min -7
_diffrn_reflns_limit_l_max 21
_diffrn_reflns_limit_l_min -21
_diffrn_reflns_number 8414
_diffrn_reflns_theta_full 27.48
_diffrn_reflns_theta_max 27.48
_diffrn_reflns_theta_min 3.35
_exptl_absorpt_coefficient_mu 0.071
_exptl_absorpt_correction_T_max 0.9993
_exptl_absorpt_correction_T_min 0.9880
_exptl_absorpt_correction_type multi-scan
_exptl_absorpt_process_details 'SADABS V2.10 (Sheldrick, G.M., 2003)'
_exptl_crystal_colour colourless
_exptl_crystal_density_diffrn 1.043
_exptl_crystal_density_method 'not measured'
_exptl_crystal_description plate
_exptl_crystal_F_000 416
_exptl_crystal_size_max 0.17
_exptl_crystal_size_mid 0.10
_exptl_crystal_size_min 0.01
_refine_diff_density_max 0.348
_refine_diff_density_min -0.255
_refine_diff_density_rms 0.072
_refine_ls_extinction_method none
_refine_ls_goodness_of_fit_ref 1.079
_refine_ls_hydrogen_treatment constr
_refine_ls_matrix_type full
_refine_ls_number_parameters 127
_refine_ls_number_reflns 2606
_refine_ls_number_restraints 0
_refine_ls_restrained_S_all 1.079
_refine_ls_R_factor_all 0.4101
_refine_ls_R_factor_gt 0.1926
_refine_ls_shift/su_max 0.002
_refine_ls_shift/su_mean 0.000
_refine_ls_structure_factor_coef Fsqd
_refine_ls_weighting_details 'calc w=1/[\s^2^(Fo^2^)+(0.0785P)^2^+5.9945P] where P=(Fo^2^+2Fc^2^)/3'
_refine_ls_weighting_scheme calc
_refine_ls_wR_factor_gt 0.3174
_refine_ls_wR_factor_ref 0.4242
_reflns_number_gt 788
_reflns_number_total 2606
_reflns_threshold_expression >2sigma(I)
_cod_data_source_file eCrystal-502.cif
_cod_data_source_block 07skc0007p21c
_cod_depositor_comments
;
Citation :
Callear, Samantha K. and Hursthouse, Michael B. (2008) 
University of Southampton, Crystal Structure Report Archive. 
(doi:10.5258/ecrystals/502)

More at:
http://ecrystals.chem.soton.ac.uk/502/
;
_cod_original_cell_volume 1192.1(17)
_cod_original_sg_symbol_H-M P21/c
_cod_database_code 1519978

loop_
_symmetry_equiv_pos_as_xyz
'x, y, z'
'-x, y+1/2, -z+1/2'
'-x, -y, -z'
'x, -y-1/2, z-1/2'

loop_
_atom_site_label
_atom_site_type_symbol
_atom_site_fract_x
_atom_site_fract_y
_atom_site_fract_z
_atom_site_U_iso_or_equiv
_atom_site_adp_type
_atom_site_occupancy
_atom_site_symmetry_multiplicity
_atom_site_calc_flag
_atom_site_refinement_flags
_atom_site_disorder_assembly
_atom_site_disorder_group
C1 C -0.0137(8) -0.322(2) 0.5912(6) 0.050(3) Uani 1 1 d . . .
C2 C 0.0037(8) -0.3974(15) 0.5110(6) 0.052(3) Uani 1 1 d . . .
H2 H 0.0210 -0.2962 0.4729 0.063 Uiso 1 1 calc R . .
O1A O -0.0045(7) -0.4432(12) 0.6505(4) 0.069(2) Uani 1 1 d . . .
O1B O -0.0414(6) -0.1264(13) 0.5943(4) 0.061(2) Uani 1 1 d . . .
C21 C 0.3366(9) 0.153(2) 0.5165(6) 0.073(4) Uani 1 1 d . . .
H21A H 0.2597 0.1154 0.4829 0.109 Uiso 1 1 calc R . .
H21B H 0.3995 0.0890 0.4929 0.109 Uiso 1 1 calc R . .
H21C H 0.3456 0.3073 0.5179 0.109 Uiso 1 1 calc R . .
C22 C 0.3442(10) 0.070(2) 0.6027(6) 0.066(3) Uani 1 1 d . . .
C23 C 0.2293(8) 0.1389(16) 0.6278(5) 0.052(3) Uani 1 1 d . . .
H23A H 0.1648 0.0592 0.5924 0.063 Uiso 1 1 calc R . .
H23B H 0.2173 0.2901 0.6124 0.063 Uiso 1 1 calc R . .
C24 C 0.2084(8) 0.1192(17) 0.7159(6) 0.053(3) Uani 1 1 d . . .
C26 C 0.4560(9) 0.1548(19) 0.6583(6) 0.071(3) Uani 1 1 d . . .
H26A H 0.5246 0.1204 0.6345 0.106 Uiso 1 1 calc R . .
H26B H 0.4650 0.0892 0.7125 0.106 Uiso 1 1 calc R . .
H26C H 0.4500 0.3090 0.6635 0.106 Uiso 1 1 calc R . .
C27 C 0.3523(10) -0.1726(18) 0.5974(7) 0.074(3) Uani 1 1 d . . .
H27A H 0.2759 -0.2297 0.5698 0.111 Uiso 1 1 calc R . .
H27B H 0.3733 -0.2320 0.6527 0.111 Uiso 1 1 calc R . .
H27C H 0.4128 -0.2108 0.5664 0.111 Uiso 1 1 calc R . .
C28 C 0.2288(9) -0.1025(18) 0.7544(6) 0.070(3) Uani 1 1 d . . .
H28A H 0.1991 -0.1060 0.8055 0.105 Uiso 1 1 calc R . .
H28B H 0.3134 -0.1345 0.7660 0.105 Uiso 1 1 calc R . .
H28C H 0.1868 -0.2082 0.7164 0.105 Uiso 1 1 calc R . .
C29 C 0.2690(11) 0.2916(19) 0.7740(6) 0.079(4) Uani 1 1 d . . .
H29A H 0.2478 0.4314 0.7497 0.118 Uiso 1 1 calc R . .
H29B H 0.3547 0.2729 0.7830 0.118 Uiso 1 1 calc R . .
H29C H 0.2432 0.2810 0.8263 0.118 Uiso 1 1 calc R . .
N25 N 0.0777(7) 0.1571(14) 0.7062(5) 0.054(2) Uani 1 1 d . . .
H25A H 0.0601 0.2907 0.6870 0.08(4) Uiso 1 1 calc R . .
H25B H 0.0564 0.1419 0.7555 0.04(2) Uiso 1 1 calc R . .
H25C H 0.0376 0.0614 0.6701 0.06(3) Uiso 1 1 calc R . .

loop_
_atom_site_aniso_label
_atom_site_aniso_U_11
_atom_site_aniso_U_22
_atom_site_aniso_U_33
_atom_site_aniso_U_23
_atom_site_aniso_U_13
_atom_site_aniso_U_12
C1 0.032(6) 0.075(9) 0.048(6) 0.009(7) 0.018(5) 0.004(6)
C2 0.041(6) 0.075(8) 0.043(5) 0.009(6) 0.014(4) 0.000(6)
O1A 0.089(6) 0.068(5) 0.056(4) 0.008(4) 0.032(4) 0.002(4)
O1B 0.060(5) 0.069(5) 0.053(4) -0.005(4) 0.009(3) 0.004(4)
C21 0.054(7) 0.115(10) 0.055(6) 0.005(7) 0.024(5) -0.001(7)
C22 0.062(8) 0.087(9) 0.055(6) -0.001(7) 0.028(6) -0.009(7)
C23 0.053(7) 0.059(7) 0.049(6) -0.004(5) 0.020(5) -0.005(6)
C24 0.035(6) 0.069(8) 0.054(6) -0.002(6) 0.003(5) 0.003(5)
C26 0.054(7) 0.093(9) 0.065(7) 0.003(7) 0.012(6) -0.003(7)
C27 0.068(8) 0.087(10) 0.069(7) -0.015(7) 0.021(6) 0.008(7)
C28 0.055(7) 0.085(9) 0.068(7) 0.018(7) 0.010(6) 0.005(7)
C29 0.085(9) 0.100(9) 0.055(7) -0.019(7) 0.024(6) -0.022(8)
N25 0.070(6) 0.053(7) 0.042(5) -0.003(5) 0.022(4) -0.007(5)

loop_
_atom_type_symbol
_atom_type_description
_atom_type_scat_dispersion_real
_atom_type_scat_dispersion_imag
_atom_type_scat_source
C C 0.0033 0.0016 'International Tables Vol C Tables 4.2.6.8 and 6.1.1.4'
H H 0.0000 0.0000 'International Tables Vol C Tables 4.2.6.8 and 6.1.1.4'
N N 0.0061 0.0033 'International Tables Vol C Tables 4.2.6.8 and 6.1.1.4'
O O 0.0106 0.0060 'International Tables Vol C Tables 4.2.6.8 and 6.1.1.4'

loop_
_geom_angle_atom_site_label_1
_geom_angle_atom_site_label_2
_geom_angle_atom_site_label_3
_geom_angle
_geom_angle_site_symmetry_1
_geom_angle_site_symmetry_3
O1A C1 O1B 123.2(9) . .
O1A C1 C2 121.3(11) . .
O1B C1 C2 115.5(9) . .
C2 C2 C1 123.3(12) 3_546 .
C2 C2 H2 118.4 3_546 .
C1 C2 H2 118.4 . .
C22 C21 H21A 109.5 . .
C22 C21 H21B 109.5 . .
H21A C21 H21B 109.5 . .
C22 C21 H21C 109.5 . .
H21A C21 H21C 109.5 . .
H21B C21 H21C 109.5 . .
C21 C22 C26 109.7(9) . .
C21 C22 C23 105.9(9) . .
C26 C22 C23 114.3(9) . .
C21 C22 C27 106.3(9) . .
C26 C22 C27 109.1(10) . .
C23 C22 C27 111.2(9) . .
C22 C23 C24 123.1(8) . .
C22 C23 H23A 106.5 . .
C24 C23 H23A 106.5 . .
C22 C23 H23B 106.5 . .
C24 C23 H23B 106.5 . .
H23A C23 H23B 106.5 . .
N25 C24 C29 106.1(8) . .
N25 C24 C28 104.8(8) . .
C29 C24 C28 111.7(8) . .
N25 C24 C23 103.3(7) . .
C29 C24 C23 114.0(9) . .
C28 C24 C23 115.6(9) . .
C22 C26 H26A 109.5 . .
C22 C26 H26B 109.5 . .
H26A C26 H26B 109.5 . .
C22 C26 H26C 109.5 . .
H26A C26 H26C 109.5 . .
H26B C26 H26C 109.5 . .
C22 C27 H27A 109.5 . .
C22 C27 H27B 109.5 . .
H27A C27 H27B 109.5 . .
C22 C27 H27C 109.5 . .
H27A C27 H27C 109.5 . .
H27B C27 H27C 109.5 . .
C24 C28 H28A 109.5 . .
C24 C28 H28B 109.5 . .
H28A C28 H28B 109.5 . .
C24 C28 H28C 109.5 . .
H28A C28 H28C 109.5 . .
H28B C28 H28C 109.5 . .
C24 C29 H29A 109.5 . .
C24 C29 H29B 109.5 . .
H29A C29 H29B 109.5 . .
C24 C29 H29C 109.5 . .
H29A C29 H29C 109.5 . .
H29B C29 H29C 109.5 . .
C24 N25 H25A 109.5 . .
C24 N25 H25B 109.5 . .
H25A N25 H25B 109.5 . .
C24 N25 H25C 109.5 . .
H25A N25 H25C 109.5 . .
H25B N25 H25C 109.5 . .

loop_
_geom_bond_atom_site_label_1
_geom_bond_atom_site_label_2
_geom_bond_distance
_geom_bond_site_symmetry_2
C1 O1A 1.238(11) .
C1 O1B 1.276(12) .
C1 C2 1.472(13) .
C2 C2 1.343(19) 3_546
C2 H2 0.9500 .
C21 C22 1.514(13) .
C21 H21A 0.9800 .
C21 H21B 0.9800 .
C21 H21C 0.9800 .
C22 C26 1.528(14) .
C22 C23 1.533(13) .
C22 C27 1.539(15) .
C23 C24 1.541(12) .
C23 H23A 0.9900 .
C23 H23B 0.9900 .
C24 N25 1.508(12) .
C24 C29 1.530(13) .
C24 C28 1.537(14) .
C26 H26A 0.9800 .
C26 H26B 0.9800 .
C26 H26C 0.9800 .
C27 H27A 0.9800 .
C27 H27B 0.9800 .
C27 H27C 0.9800 .
C28 H28A 0.9800 .
C28 H28B 0.9800 .
C28 H28C 0.9800 .
C29 H29A 0.9800 .
C29 H29B 0.9800 .
C29 H29C 0.9800 .
N25 H25A 0.9100 .
N25 H25B 0.9100 .
N25 H25C 0.9100 .

loop_
_geom_hbond_atom_site_label_D
_geom_hbond_atom_site_label_H
_geom_hbond_atom_site_label_A
_geom_hbond_distance_DH
_geom_hbond_distance_HA
_geom_hbond_distance_DA
_geom_hbond_angle_DHA
_geom_hbond_site_symmetry_A
N25 H25C O1B 0.91 1.84 2.747(11) 177.9 .
N25 H25A O1A 0.91 1.89 2.787(12) 169.4 1_565
N25 H25B O1A 0.91 1.87 2.764(10) 168.7 2_556
